data_1530486
loop_
_publ_author_name
'Nevskii, N.N.'
'Ilyukhin, V.V.'
'Belov, N.V.'

_publ_section_title
;
 The crystal structure of Ca Ge2 O5 -a germanium analog of sphene
;
_journal_name_full 'Doklady Akademii Nauk SSSR'
_journal_page_first 1123
_journal_page_last 1126
_journal_volume 246
_journal_year 1979
_chemical_formula_sum 'Ca Ge2 O5'
_space_group_IT_number 1
_symmetry_space_group_name_Hall 'P 1'
_symmetry_space_group_name_H-M 'P 1'
_cell_angle_alpha 104.89
_cell_angle_beta 102.05
_cell_angle_gamma 106.8
_cell_formula_units_Z 2
_cell_length_a 5.416
_cell_length_b 5.517
_cell_length_c 6.858
_cell_volume 180.495
_citation_journal_id_ASTM DANKAS
_cod_data_source_file Nevskii_DANKAS_1979_467.cif
_cod_data_source_block Ca1Ge2O5
_cod_original_cell_volume 180.4946
_cod_original_formula_sum 'Ca1 Ge2 O5'
_cod_database_code 1530486

loop_
_symmetry_equiv_pos_as_xyz
x,y,z

loop_
_atom_site_label
_atom_site_type_symbol
_atom_site_fract_x
_atom_site_fract_y
_atom_site_fract_z
_atom_site_occupancy
_atom_site_U_iso_or_equiv
O3 O-2 0.083 0.68 0.395 1 0.0
Ge1 Ge+4 0 0 0 1 0.0
Ge4 Ge+4 0.689 0.314 0.756 1 0.0
O1 O-2 0.285 0.869 0.082 1 0.0
O2 O-2 0.247 0.349 0.072 1 0.0
Ca2 Ca+2 0.336 0.675 0.733 1 0.0
O6 O-2 0.687 0.093 0.904 1 0.0
Ge2 Ge+4 0 -0.002 0.498 1 0.0
Ca1 Ca+2 0.658 0.317 0.268 1 0.0
O10 O-2 0.633 0.761 0.44 1 0.0
O4 O-2 0.388 0.231 0.572 1 0.0
O9 O-2 0.928 0.066 0.262 1 0.0
O7 O-2 0.734 0.63 0.915 1 0.0
Ge3 Ge+4 0.31 0.677 0.242 1 0.0
O8 O-2 0.067 0.925 0.754 1 0.0
O5 O-2 0.922 0.301 0.621 1 0.0
